data_7700363
loop_
_publ_author_name
'Wang, Long'
'Li, Jun'
'Deng, Dongsheng'
'Daniliuc, Constantin G.'
'M\"uck-Lichtenfeld, Christian'
'Kehr, Gerald'
'Erker, Gerhard'

_publ_section_title
;
 Carbon-carbon bond forming reactions of acetylenic esters and ketones
 within frustrated phosphane/borane Lewis pair frameworks.
;
_journal_issue 31
_journal_name_full 'Dalton transactions (Cambridge, England : 2003)'
_journal_page_first 11921
_journal_page_last 11926
_journal_paper_doi 10.1039/c9dt02624j
_journal_volume 48
_journal_year 2019
_chemical_formula_sum 'C61 H62 B F10 O2 P'
_chemical_formula_weight 1058.89
_space_group_IT_number 14
_space_group_name_Hall '-P 2ybc'
_space_group_name_H-M_alt 'P 1 21/c 1'
_symmetry_cell_setting monoclinic
_symmetry_space_group_name_Hall '-P 2ybc'
_symmetry_space_group_name_H-M 'P 1 21/c 1'
_atom_sites_solution_hydrogens geom
_atom_sites_solution_primary direct
_atom_sites_solution_secondary difmap
_audit_creation_method SHELXL-97
_audit_update_record
;
2017-12-19 deposited with the CCDC.    2019-06-25 downloaded from the CCDC.
;
_cell_angle_alpha 90.00
_cell_angle_beta 101.6480(10)
_cell_angle_gamma 90.00
_cell_formula_units_Z 4
_cell_length_a 18.2280(5)
_cell_length_b 14.2366(6)
_cell_length_c 21.4359(8)
_cell_measurement_reflns_used 11352
_cell_measurement_temperature 173(2)
_cell_measurement_theta_max 28.28
_cell_measurement_theta_min 4.08
_cell_volume 5448.2(3)
_computing_cell_refinement 'Collect (Nonius B.V., 1998)'
_computing_data_collection 'Collect (Nonius B.V., 1998)'
_computing_data_reduction 'Denzo-SMN (Otwinowski & Minor, 1997)'
_computing_molecular_graphics 'XP-SHELXL-2013 (Sheldrick, 2013)'
_computing_publication_material 'SHELXL-2013 (Sheldrick, 2013)'
_computing_structure_refinement 'SHELXL-2013 (Sheldrick, 2013)'
_computing_structure_solution 'SHELXL-2013 (Sheldrick, 2013)'
_diffrn_ambient_temperature 173(2)
_diffrn_measured_fraction_theta_full 0.983
_diffrn_measured_fraction_theta_max 0.983
_diffrn_measurement_device_type 'Nonius KappaCCD APEXII'
_diffrn_measurement_method '\w and \f scans'
_diffrn_radiation_monochromator 'Montel mirror'
_diffrn_radiation_source 'rotating anode Nonius FR591'
_diffrn_radiation_type MoK\a
_diffrn_radiation_wavelength 0.71073
_diffrn_reflns_av_R_equivalents 0.066
_diffrn_reflns_av_sigmaI/netI 0.0555
_diffrn_reflns_limit_h_max 21
_diffrn_reflns_limit_h_min -21
_diffrn_reflns_limit_k_max 16
_diffrn_reflns_limit_k_min -13
_diffrn_reflns_limit_l_max 25
_diffrn_reflns_limit_l_min -25
_diffrn_reflns_number 37963
_diffrn_reflns_theta_full 25.00
_diffrn_reflns_theta_max 25.00
_diffrn_reflns_theta_min 4.08
_exptl_absorpt_coefficient_mu 0.128
_exptl_absorpt_correction_T_max 0.9975
_exptl_absorpt_correction_T_min 0.9824
_exptl_absorpt_correction_type multi-scan
_exptl_absorpt_process_details 'Denzo (Otwinowski, Borek, Majewski & Minor, 2003)'
_exptl_crystal_colour 'pale yellow'
_exptl_crystal_density_diffrn 1.291
_exptl_crystal_density_method 'not measured'
_exptl_crystal_description plate
_exptl_crystal_F_000 2216
_exptl_crystal_size_max 0.14
_exptl_crystal_size_mid 0.10
_exptl_crystal_size_min 0.02
_refine_diff_density_max 0.258
_refine_diff_density_min -0.192
_refine_diff_density_rms 0.043
_refine_ls_extinction_method none
_refine_ls_goodness_of_fit_ref 1.198
_refine_ls_hydrogen_treatment constr
_refine_ls_matrix_type full
_refine_ls_number_parameters 818
_refine_ls_number_reflns 9432
_refine_ls_number_restraints 326
_refine_ls_restrained_S_all 1.199
_refine_ls_R_factor_all 0.1167
_refine_ls_R_factor_gt 0.0804
_refine_ls_shift/su_max 0.000
_refine_ls_shift/su_mean 0.000
_refine_ls_structure_factor_coef Fsqd
_refine_ls_weighting_details 'calc w=1/[\s^2^(Fo^2^)+(0.0126P)^2^+6.8738P] where P=(Fo^2^+2Fc^2^)/3'
_refine_ls_weighting_scheme calc
_refine_ls_wR_factor_gt 0.1322
_refine_ls_wR_factor_ref 0.1475
_reflns_number_gt 6787
_reflns_number_total 9432
_reflns_threshold_expression >2sigma(I)
_cod_data_source_file c9dt02624j2.cif
_cod_data_source_block erk8819
_cod_depositor_comments 'Adding full bibliography for 7700359--7700368.cif.'
_cod_original_sg_symbol_H-M P21/c
_cod_database_code 7700363

loop_
_symmetry_equiv_pos_as_xyz
'x, y, z'
'-x, y+1/2, -z+1/2'
'-x, -y, -z'
'x, -y-1/2, z-1/2'

loop_
_atom_site_label
_atom_site_type_symbol
_atom_site_fract_x
_atom_site_fract_y
_atom_site_fract_z
_atom_site_U_iso_or_equiv
_atom_site_adp_type
_atom_site_occupancy
_atom_site_symmetry_multiplicity
_atom_site_calc_flag
_atom_site_refinement_flags
_atom_site_disorder_assembly
_atom_site_disorder_group
P1 P 0.26528(5) 0.08583(7) 0.22386(4) 0.0387(2) Uani 1 1 d . . .
O1 O 0.20270(13) -0.04695(17) 0.03637(11) 0.0427(6) Uani 1 1 d . B .
O2 O 0.12568(16) 0.0249(2) 0.28286(13) 0.0616(8) Uani 1 1 d . . .
C1 C 0.3059(2) 0.0897(3) 0.15237(17) 0.0435(9) Uani 1 1 d . . .
H1A H 0.2647 0.0936 0.1144 0.052 Uiso 1 1 calc R . .
H1B H 0.3364 0.1474 0.1536 0.052 Uiso 1 1 calc R . .
C2 C 0.3555(2) 0.0039(3) 0.14494(18) 0.0509(10) Uani 1 1 d . . .
H2A H 0.3831 0.0189 0.1109 0.061 Uiso 1 1 calc R . .
H2B H 0.3932 -0.0024 0.1850 0.061 Uiso 1 1 calc R . .
C3 C 0.3188(2) -0.0925(3) 0.12969(17) 0.0475(9) Uani 1 1 d . B .
H3A H 0.2853 -0.1039 0.1600 0.057 Uiso 1 1 calc R . .
H3B H 0.3588 -0.1406 0.1382 0.057 Uiso 1 1 calc R . .
C4 C 0.16276(19) -0.0051(2) 0.07350(16) 0.0387(8) Uani 1 1 d . . .
C5 C 0.16924(19) -0.0147(2) 0.13650(17) 0.0383(8) Uani 1 1 d . . .
C6 C 0.18692(19) 0.0026(2) 0.19788(16) 0.0377(8) Uani 1 1 d . . .
C7 C 0.1365(2) -0.0281(3) 0.24136(17) 0.0422(9) Uani 1 1 d . . .
C11 C 0.3493(2) 0.0528(3) 0.28359(16) 0.0410(9) Uani 1 1 d . . .
C12 C 0.4096(2) 0.1186(3) 0.29193(18) 0.0481(10) Uani 1 1 d . . .
C13 C 0.4762(2) 0.0930(3) 0.3320(2) 0.0636(12) Uani 1 1 d . A .
H13 H 0.5166 0.1364 0.3380 0.076 Uiso 1 1 calc R . .
C15 C 0.4284(2) -0.0535(3) 0.3548(2) 0.0614(12) Uani 1 1 d . A .
H15 H 0.4350 -0.1117 0.3769 0.074 Uiso 1 1 calc R . .
C16 C 0.3593(2) -0.0348(3) 0.31467(16) 0.0436(9) Uani 1 1 d . . .
C17 C 0.4107(2) 0.2151(3) 0.26100(19) 0.0542(10) Uani 1 1 d . . .
H17 H 0.3600 0.2273 0.2343 0.065 Uiso 1 1 calc R . .
C18 C 0.4283(3) 0.2933(3) 0.3112(2) 0.0684(13) Uani 1 1 d . . .
H18A H 0.3911 0.2921 0.3384 0.103 Uiso 1 1 calc R . .
H18B H 0.4266 0.3544 0.2899 0.103 Uiso 1 1 calc R . .
H18C H 0.4783 0.2833 0.3373 0.103 Uiso 1 1 calc R . .
C19 C 0.4685(3) 0.2174(4) 0.2173(2) 0.0766(15) Uani 1 1 d . . .
H19A H 0.5188 0.2070 0.2429 0.115 Uiso 1 1 calc R . .
H19B H 0.4666 0.2787 0.1963 0.115 Uiso 1 1 calc R . .
H19C H 0.4567 0.1680 0.1851 0.115 Uiso 1 1 calc R . .
C14 C 0.4871(3) 0.0089(3) 0.3634(2) 0.0745(14) Uani 1 1 d D . .
C20 C 0.5722(6) -0.0161(9) 0.3885(6) 0.078(4) Uani 0.471(10) 1 d PDU A 1
H20 H 0.5764 -0.0793 0.4092 0.093 Uiso 0.471(10) 1 calc PR A 1
C21 C 0.6036(8) 0.0595(9) 0.4385(6) 0.101(5) Uani 0.471(10) 1 d PDU A 1
H21A H 0.6485 0.0353 0.4670 0.151 Uiso 0.471(10) 1 calc PR A 1
H21B H 0.5657 0.0753 0.4633 0.151 Uiso 0.471(10) 1 calc PR A 1
H21C H 0.6166 0.1159 0.4168 0.151 Uiso 0.471(10) 1 calc PR A 1
C22 C 0.6197(6) -0.0140(9) 0.3367(7) 0.101(5) Uani 0.471(10) 1 d PDU A 1
H22A H 0.6218 0.0504 0.3209 0.152 Uiso 0.471(10) 1 calc PR A 1
H22B H 0.5971 -0.0552 0.3015 0.152 Uiso 0.471(10) 1 calc PR A 1
H22C H 0.6706 -0.0357 0.3548 0.152 Uiso 0.471(10) 1 calc PR A 1
C20A C 0.5534(5) -0.0172(7) 0.4209(4) 0.062(3) Uani 0.529(10) 1 d PDU A 2
H20A H 0.5506 -0.0854 0.4316 0.075 Uiso 0.529(10) 1 calc PR A 2
C21A C 0.6245(7) 0.0016(11) 0.3956(8) 0.123(5) Uani 0.529(10) 1 d PDU A 2
H21D H 0.6205 0.0629 0.3743 0.184 Uiso 0.529(10) 1 calc PR A 2
H21E H 0.6307 -0.0476 0.3651 0.184 Uiso 0.529(10) 1 calc PR A 2
H21F H 0.6679 0.0015 0.4311 0.184 Uiso 0.529(10) 1 calc PR A 2
C22A C 0.5548(7) 0.0413(8) 0.4797(5) 0.108(5) Uani 0.529(10) 1 d PDU A 2
H22D H 0.5987 0.0244 0.5123 0.162 Uiso 0.529(10) 1 calc PR A 2
H22E H 0.5092 0.0297 0.4961 0.162 Uiso 0.529(10) 1 calc PR A 2
H22F H 0.5575 0.1080 0.4690 0.162 Uiso 0.529(10) 1 calc PR A 2
C23 C 0.3023(2) -0.1133(3) 0.30792(17) 0.0452(9) Uani 1 1 d . . .
H23 H 0.2595 -0.0954 0.2729 0.054 Uiso 1 1 calc R . .
C24 C 0.2708(3) -0.1276(3) 0.3683(2) 0.0689(13) Uani 1 1 d . . .
H24A H 0.3119 -0.1420 0.4041 0.103 Uiso 1 1 calc R . .
H24B H 0.2351 -0.1799 0.3618 0.103 Uiso 1 1 calc R . .
H24C H 0.2453 -0.0702 0.3775 0.103 Uiso 1 1 calc R . .
C25 C 0.3339(2) -0.2058(3) 0.28891(19) 0.0556(11) Uani 1 1 d . . .
H25A H 0.3597 -0.1948 0.2536 0.083 Uiso 1 1 calc R . .
H25B H 0.2930 -0.2506 0.2755 0.083 Uiso 1 1 calc R . .
H25C H 0.3695 -0.2315 0.3254 0.083 Uiso 1 1 calc R . .
C31 C 0.2332(2) 0.1983(2) 0.25114(17) 0.0410(9) Uani 1 1 d . . .
C32 C 0.2391(2) 0.2140(3) 0.31729(17) 0.0428(9) Uani 1 1 d . . .
C33 C 0.2306(2) 0.3061(3) 0.33723(18) 0.0497(10) Uani 1 1 d . . .
H33 H 0.2349 0.3175 0.3815 0.060 Uiso 1 1 calc R . .
C34 C 0.2165(2) 0.3809(3) 0.29615(18) 0.0509(10) Uani 1 1 d . . .
C35 C 0.2037(2) 0.3621(3) 0.23125(18) 0.0511(10) Uani 1 1 d . . .
H35 H 0.1906 0.4126 0.2021 0.061 Uiso 1 1 calc R . .
C36 C 0.2095(2) 0.2719(3) 0.20730(17) 0.0423(9) Uani 1 1 d . . .
C37 C 0.2483(2) 0.1397(3) 0.36887(17) 0.0479(10) Uani 1 1 d . . .
H37 H 0.2502 0.0771 0.3482 0.058 Uiso 1 1 calc R . .
C38 C 0.3200(2) 0.1509(3) 0.42017(18) 0.0582(11) Uani 1 1 d . . .
H38A H 0.3639 0.1468 0.4003 0.087 Uiso 1 1 calc R . .
H38B H 0.3224 0.1008 0.4519 0.087 Uiso 1 1 calc R . .
H38C H 0.3195 0.2121 0.4410 0.087 Uiso 1 1 calc R . .
C39 C 0.1807(2) 0.1401(3) 0.40157(19) 0.0573(11) Uani 1 1 d . . .
H39A H 0.1808 0.1983 0.4261 0.086 Uiso 1 1 calc R . .
H39B H 0.1838 0.0860 0.4302 0.086 Uiso 1 1 calc R . .
H39C H 0.1344 0.1364 0.3692 0.086 Uiso 1 1 calc R . .
C40 C 0.2118(3) 0.4796(3) 0.3221(2) 0.0661(13) Uani 1 1 d . . .
H40 H 0.2274 0.4754 0.3695 0.079 Uiso 1 1 calc R . .
C41 C 0.2655(3) 0.5458(3) 0.2996(2) 0.0948(19) Uani 1 1 d . . .
H41A H 0.3162 0.5197 0.3101 0.142 Uiso 1 1 calc R . .
H41B H 0.2645 0.6067 0.3207 0.142 Uiso 1 1 calc R . .
H41C H 0.2506 0.5541 0.2534 0.142 Uiso 1 1 calc R . .
C42 C 0.1316(3) 0.5165(3) 0.3077(2) 0.0935(18) Uani 1 1 d . . .
H42A H 0.1300 0.5782 0.3277 0.140 Uiso 1 1 calc R . .
H42B H 0.0990 0.4728 0.3247 0.140 Uiso 1 1 calc R . .
H42C H 0.1143 0.5224 0.2615 0.140 Uiso 1 1 calc R . .
C43 C 0.1861(2) 0.2591(3) 0.13564(17) 0.0497(10) Uani 1 1 d . . .
H43 H 0.1853 0.1902 0.1266 0.060 Uiso 1 1 calc R . .
C44 C 0.2409(3) 0.3051(3) 0.0989(2) 0.0709(13) Uani 1 1 d . . .
H44A H 0.2378 0.3736 0.1022 0.106 Uiso 1 1 calc R . .
H44B H 0.2278 0.2866 0.0540 0.106 Uiso 1 1 calc R . .
H44C H 0.2920 0.2845 0.1171 0.106 Uiso 1 1 calc R . .
C45 C 0.1069(3) 0.2976(3) 0.1103(2) 0.0704(13) Uani 1 1 d . . .
H45A H 0.0716 0.2674 0.1330 0.106 Uiso 1 1 calc R . .
H45B H 0.0921 0.2842 0.0647 0.106 Uiso 1 1 calc R . .
H45C H 0.1066 0.3656 0.1172 0.106 Uiso 1 1 calc R . .
C51 C 0.2339(2) -0.2167(3) 0.04421(18) 0.0481(10) Uani 1 1 d . B .
F52 F 0.27434(14) -0.28214(16) 0.14756(11) 0.0679(7) Uani 1 1 d . . .
C52 C 0.2338(2) -0.2893(3) 0.0870(2) 0.0537(10) Uani 1 1 d . . .
F53 F 0.19684(17) -0.43860(17) 0.11905(13) 0.0843(8) Uani 1 1 d . . .
C53 C 0.1948(3) -0.3718(3) 0.0739(2) 0.0627(12) Uani 1 1 d . . .
F54 F 0.11233(17) -0.46644(19) 0.00084(14) 0.0907(9) Uani 1 1 d . . .
C54 C 0.1518(3) -0.3868(3) 0.0142(2) 0.0672(13) Uani 1 1 d . . .
F55 F 0.10903(14) -0.33129(19) -0.09006(12) 0.0756(8) Uani 1 1 d . . .
C55 C 0.1511(2) -0.3187(3) -0.0313(2) 0.0573(11) Uani 1 1 d . . .
F56 F 0.18913(12) -0.17533(16) -0.06372(10) 0.0573(6) Uani 1 1 d . . .
C56 C 0.1914(2) -0.2379(3) -0.01597(19) 0.0507(10) Uani 1 1 d . . .
B1 B 0.2702(2) -0.1102(3) 0.0578(2) 0.0452(11) Uani 1 1 d D . .
C61 C 0.3296(17) -0.1000(13) 0.0097(17) 0.046(5) Uani 0.398(18) 1 d PDU B 1
C62 C 0.3796(10) -0.1681(12) 0.0014(10) 0.046(4) Uani 0.398(18) 1 d PDU B 1
F62 F 0.3771(9) -0.2533(9) 0.0290(8) 0.073(4) Uani 0.398(18) 1 d PDU B 1
C63 C 0.4296(9) -0.1576(12) -0.0381(8) 0.046(4) Uani 0.398(18) 1 d PDU B 1
F63 F 0.4755(8) -0.2299(10) -0.0449(8) 0.089(4) Uani 0.398(18) 1 d PDU B 1
C64 C 0.4395(9) -0.0712(13) -0.0626(9) 0.046(4) Uani 0.398(18) 1 d PDU B 1
F64 F 0.4911(8) -0.0603(13) -0.0989(7) 0.092(4) Uani 0.398(18) 1 d PDU B 1
C65 C 0.3956(11) 0.0012(13) -0.0516(10) 0.055(5) Uani 0.398(18) 1 d PDU B 1
F65 F 0.4031(9) 0.0864(12) -0.0759(7) 0.091(4) Uani 0.398(18) 1 d PDU B 1
C66 C 0.3425(15) -0.0155(13) -0.0159(14) 0.051(5) Uani 0.398(18) 1 d PDU B 1
F66 F 0.3006(13) 0.0626(12) -0.0071(10) 0.054(4) Uani 0.398(18) 1 d PDU B 1
C61A C 0.3271(11) -0.0796(9) 0.0083(11) 0.042(3) Uani 0.602(18) 1 d PDU B 2
C62A C 0.3736(7) -0.1438(9) -0.0133(6) 0.049(3) Uani 0.602(18) 1 d PDU B 2
F62A F 0.3703(5) -0.2367(7) 0.0035(5) 0.065(2) Uani 0.602(18) 1 d PDU B 2
C63A C 0.4271(7) -0.1218(10) -0.0491(6) 0.056(3) Uani 0.602(18) 1 d PDU B 2
F63A F 0.4692(4) -0.1921(8) -0.0671(4) 0.081(3) Uani 0.602(18) 1 d PDU B 2
C64A C 0.4341(6) -0.0307(10) -0.0658(5) 0.055(3) Uani 0.602(18) 1 d PDU B 2
F64A F 0.4856(4) -0.0093(9) -0.1010(4) 0.080(2) Uani 0.602(18) 1 d PDU B 2
C65A C 0.3903(6) 0.0363(9) -0.0465(6) 0.052(3) Uani 0.602(18) 1 d PDU B 2
F65A F 0.4011(5) 0.1254(7) -0.0608(4) 0.071(2) Uani 0.602(18) 1 d PDU B 2
C66A C 0.3378(9) 0.0096(9) -0.0119(8) 0.041(3) Uani 0.602(18) 1 d PDU B 2
F66A F 0.2985(8) 0.0842(9) 0.0048(7) 0.054(2) Uani 0.602(18) 1 d PDU B 2
C71 C 0.10316(19) 0.0577(2) 0.03906(16) 0.0391(8) Uani 1 1 d . . .
C72 C 0.1094(2) 0.0980(3) -0.01915(17) 0.0477(9) Uani 1 1 d . . .
H72 H 0.1528 0.0870 -0.0362 0.057 Uiso 1 1 calc R . .
C73 C 0.0524(2) 0.1540(3) -0.05200(19) 0.0541(10) Uani 1 1 d . . .
H73 H 0.0569 0.1816 -0.0914 0.065 Uiso 1 1 calc R . .
C74 C -0.0109(2) 0.1697(3) -0.02768(19) 0.0534(10) Uani 1 1 d . . .
H74 H -0.0501 0.2077 -0.0506 0.064 Uiso 1 1 calc R . .
C75 C -0.0180(2) 0.1305(3) 0.02986(19) 0.0530(10) Uani 1 1 d . . .
H75 H -0.0616 0.1420 0.0466 0.064 Uiso 1 1 calc R . .
C76 C 0.0389(2) 0.0747(3) 0.06282(17) 0.0445(9) Uani 1 1 d . . .
H76 H 0.0339 0.0475 0.1023 0.053 Uiso 1 1 calc R . .
C81 C 0.0967(2) -0.1202(3) 0.22955(16) 0.0427(9) Uani 1 1 d . . .
C82 C 0.0315(2) -0.1328(3) 0.25287(19) 0.0568(11) Uani 1 1 d . . .
H82 H 0.0131 -0.0834 0.2752 0.068 Uiso 1 1 calc R . .
C83 C -0.0067(2) -0.2174(3) 0.2435(2) 0.0664(12) Uani 1 1 d . . .
H83 H -0.0522 -0.2249 0.2581 0.080 Uiso 1 1 calc R . .
C84 C 0.0207(2) -0.2905(3) 0.2135(2) 0.0643(12) Uani 1 1 d . . .
H84 H -0.0054 -0.3486 0.2076 0.077 Uiso 1 1 calc R . .
C85 C 0.0861(2) -0.2793(3) 0.1919(2) 0.0572(11) Uani 1 1 d . . .
H85 H 0.1056 -0.3303 0.1717 0.069 Uiso 1 1 calc R . .
C86 C 0.1238(2) -0.1946(3) 0.19905(18) 0.0493(10) Uani 1 1 d . . .
H86 H 0.1684 -0.1873 0.1830 0.059 Uiso 1 1 calc R . .

loop_
_atom_site_aniso_label
_atom_site_aniso_U_11
_atom_site_aniso_U_22
_atom_site_aniso_U_33
_atom_site_aniso_U_23
_atom_site_aniso_U_13
_atom_site_aniso_U_12
P1 0.0356(5) 0.0467(5) 0.0345(5) -0.0006(4) 0.0089(4) -0.0012(4)
O1 0.0389(15) 0.0533(15) 0.0371(13) -0.0004(12) 0.0104(11) 0.0048(12)
O2 0.066(2) 0.0697(19) 0.0570(17) -0.0131(15) 0.0304(15) -0.0121(16)
C1 0.038(2) 0.054(2) 0.040(2) -0.0025(18) 0.0122(16) -0.0091(18)
C2 0.036(2) 0.075(3) 0.044(2) -0.005(2) 0.0126(17) -0.003(2)
C3 0.034(2) 0.063(3) 0.045(2) -0.0007(19) 0.0067(17) 0.0103(19)
C4 0.032(2) 0.045(2) 0.041(2) -0.0054(16) 0.0103(16) -0.0038(17)
C5 0.0289(19) 0.040(2) 0.046(2) -0.0002(17) 0.0078(16) 0.0052(16)
C6 0.033(2) 0.042(2) 0.037(2) 0.0000(16) 0.0066(16) 0.0010(16)
C7 0.032(2) 0.055(2) 0.040(2) 0.0020(18) 0.0083(16) 0.0036(18)
C11 0.035(2) 0.052(2) 0.038(2) -0.0066(17) 0.0101(16) -0.0041(17)
C12 0.042(2) 0.057(2) 0.047(2) -0.0125(19) 0.0124(18) -0.0050(19)
C13 0.039(2) 0.069(3) 0.079(3) -0.025(3) 0.003(2) -0.007(2)
C15 0.055(3) 0.054(3) 0.067(3) -0.008(2) -0.008(2) 0.005(2)
C16 0.040(2) 0.054(2) 0.035(2) -0.0047(18) 0.0036(16) 0.0026(18)
C17 0.046(2) 0.062(3) 0.057(3) -0.006(2) 0.015(2) -0.014(2)
C18 0.067(3) 0.061(3) 0.078(3) -0.013(2) 0.016(3) -0.021(2)
C19 0.056(3) 0.098(4) 0.083(3) -0.014(3) 0.032(3) -0.030(3)
C14 0.050(3) 0.066(3) 0.093(4) -0.019(3) -0.021(3) 0.006(2)
C20 0.058(6) 0.084(6) 0.085(7) -0.004(6) 0.001(6) -0.014(6)
C21 0.079(7) 0.115(8) 0.090(8) 0.002(6) -0.022(6) -0.022(6)
C22 0.066(7) 0.108(8) 0.127(9) -0.014(7) 0.011(6) 0.016(6)
C20A 0.045(5) 0.066(5) 0.070(6) -0.016(5) -0.006(4) 0.001(4)
C21A 0.092(8) 0.138(9) 0.139(9) 0.008(8) 0.022(7) 0.013(7)
C22A 0.099(8) 0.125(8) 0.083(7) -0.003(6) -0.024(6) 0.013(6)
C23 0.035(2) 0.056(2) 0.043(2) 0.0060(18) 0.0035(17) 0.0031(18)
C24 0.073(3) 0.070(3) 0.070(3) 0.017(2) 0.029(3) 0.010(3)
C25 0.053(3) 0.053(2) 0.055(3) 0.003(2) -0.002(2) -0.002(2)
C31 0.037(2) 0.045(2) 0.040(2) -0.0015(17) 0.0075(16) -0.0029(17)
C32 0.042(2) 0.048(2) 0.038(2) -0.0004(17) 0.0089(17) -0.0025(18)
C33 0.052(3) 0.054(2) 0.041(2) -0.0042(19) 0.0052(18) 0.002(2)
C34 0.059(3) 0.044(2) 0.046(2) -0.0009(18) 0.0009(19) 0.003(2)
C35 0.058(3) 0.047(2) 0.045(2) 0.0081(19) 0.0028(19) -0.006(2)
C36 0.040(2) 0.047(2) 0.038(2) 0.0007(17) 0.0048(16) -0.0067(18)
C37 0.052(2) 0.053(2) 0.040(2) 0.0000(18) 0.0125(18) 0.0053(19)
C38 0.062(3) 0.069(3) 0.043(2) 0.001(2) 0.008(2) 0.008(2)
C39 0.066(3) 0.063(3) 0.046(2) 0.001(2) 0.020(2) 0.005(2)
C40 0.092(4) 0.050(3) 0.049(3) -0.002(2) -0.002(2) 0.000(3)
C41 0.142(5) 0.064(3) 0.070(3) -0.004(3) 0.002(3) -0.034(3)
C42 0.117(5) 0.064(3) 0.084(4) -0.019(3) -0.015(3) 0.032(3)
C43 0.056(3) 0.052(2) 0.038(2) 0.0029(18) 0.0028(18) -0.003(2)
C44 0.093(4) 0.071(3) 0.051(3) 0.013(2) 0.018(2) -0.010(3)
C45 0.072(3) 0.066(3) 0.061(3) -0.008(2) -0.014(2) 0.009(3)
C51 0.042(2) 0.055(2) 0.050(2) -0.005(2) 0.0145(19) 0.0113(19)
F52 0.0819(18) 0.0613(15) 0.0562(15) 0.0041(12) 0.0039(13) 0.0112(13)
C52 0.054(3) 0.056(3) 0.051(2) -0.006(2) 0.009(2) 0.010(2)
F53 0.108(2) 0.0561(16) 0.092(2) 0.0092(15) 0.0273(17) 0.0022(15)
C53 0.069(3) 0.048(3) 0.074(3) -0.002(2) 0.022(3) 0.005(2)
F54 0.097(2) 0.0718(18) 0.109(2) -0.0264(16) 0.0335(18) -0.0241(16)
C54 0.070(3) 0.053(3) 0.083(4) -0.022(3) 0.028(3) -0.010(2)
F55 0.0635(17) 0.0944(19) 0.0666(17) -0.0279(15) 0.0078(13) -0.0143(14)
C55 0.049(3) 0.070(3) 0.055(3) -0.020(2) 0.017(2) -0.005(2)
F56 0.0515(14) 0.0731(15) 0.0465(13) -0.0081(12) 0.0081(11) 0.0005(12)
C56 0.047(2) 0.060(3) 0.047(2) -0.002(2) 0.0137(19) 0.005(2)
B1 0.042(3) 0.052(3) 0.042(2) -0.001(2) 0.010(2) 0.006(2)
C61 0.044(8) 0.052(7) 0.042(7) -0.011(6) 0.010(6) -0.007(6)
C62 0.047(7) 0.042(8) 0.051(8) 0.002(6) 0.014(6) -0.002(6)
F62 0.064(6) 0.068(5) 0.092(8) 0.002(5) 0.028(6) 0.013(4)
C63 0.042(6) 0.050(7) 0.050(7) -0.017(6) 0.015(5) 0.006(6)
F63 0.070(6) 0.098(7) 0.108(8) -0.015(5) 0.041(5) 0.010(5)
C64 0.043(6) 0.047(8) 0.051(6) -0.002(7) 0.019(5) -0.001(6)
F64 0.074(6) 0.122(8) 0.095(6) -0.013(6) 0.050(5) -0.012(6)
C65 0.061(8) 0.056(8) 0.048(7) 0.003(7) 0.015(6) -0.005(7)
F65 0.094(6) 0.097(8) 0.086(7) 0.013(6) 0.029(5) -0.022(6)
C66 0.047(8) 0.060(9) 0.047(8) -0.007(7) 0.009(6) -0.001(6)
F66 0.058(6) 0.051(7) 0.056(7) 0.005(6) 0.018(5) -0.006(5)
C61A 0.032(5) 0.056(6) 0.039(5) -0.006(5) 0.010(4) 0.009(5)
C62A 0.052(5) 0.054(5) 0.043(5) 0.001(4) 0.008(4) 0.004(4)
F62A 0.053(3) 0.070(5) 0.075(5) -0.006(4) 0.019(4) 0.016(3)
C63A 0.059(5) 0.054(7) 0.057(5) -0.007(5) 0.014(4) 0.007(5)
F63A 0.057(3) 0.106(5) 0.084(5) -0.024(4) 0.028(3) 0.022(4)
C64A 0.042(5) 0.079(7) 0.045(4) -0.003(5) 0.014(4) 0.011(5)
F64A 0.056(3) 0.124(6) 0.069(3) 0.009(4) 0.032(3) 0.006(4)
C65A 0.044(4) 0.063(6) 0.048(5) 0.006(5) 0.005(4) 0.000(5)
F65A 0.057(3) 0.091(5) 0.069(4) 0.025(4) 0.021(3) -0.002(4)
C66A 0.035(5) 0.054(6) 0.035(4) -0.001(5) 0.012(3) 0.007(5)
F66A 0.056(4) 0.057(5) 0.053(5) -0.001(4) 0.019(3) 0.005(4)
C71 0.032(2) 0.043(2) 0.041(2) -0.0018(16) 0.0037(16) -0.0004(16)
C72 0.044(2) 0.054(2) 0.044(2) 0.0031(19) 0.0078(18) -0.001(2)
C73 0.058(3) 0.056(3) 0.045(2) 0.0093(19) 0.001(2) 0.001(2)
C74 0.042(2) 0.055(3) 0.056(3) 0.000(2) -0.005(2) 0.007(2)
C75 0.040(2) 0.062(3) 0.056(3) -0.005(2) 0.0053(19) 0.001(2)
C76 0.038(2) 0.052(2) 0.042(2) 0.0007(18) 0.0050(17) -0.0010(18)
C81 0.038(2) 0.052(2) 0.038(2) 0.0080(17) 0.0060(17) -0.0013(18)
C82 0.047(2) 0.069(3) 0.058(3) 0.001(2) 0.019(2) -0.004(2)
C83 0.044(3) 0.086(3) 0.071(3) 0.009(3) 0.018(2) -0.016(3)
C84 0.055(3) 0.061(3) 0.073(3) 0.011(2) 0.004(2) -0.018(2)
C85 0.052(3) 0.051(3) 0.069(3) 0.005(2) 0.012(2) -0.004(2)
C86 0.044(2) 0.054(2) 0.051(2) 0.0082(19) 0.0108(19) -0.001(2)

loop_
_atom_type_symbol
_atom_type_description
_atom_type_scat_dispersion_real
_atom_type_scat_dispersion_imag
_atom_type_scat_source
C C 0.0033 0.0016 'International Tables Vol C Tables 4.2.6.8 and 6.1.1.4'
H H 0.0000 0.0000 'International Tables Vol C Tables 4.2.6.8 and 6.1.1.4'
B B 0.0013 0.0007 'International Tables Vol C Tables 4.2.6.8 and 6.1.1.4'
O O 0.0106 0.0060 'International Tables Vol C Tables 4.2.6.8 and 6.1.1.4'
F F 0.0171 0.0103 'International Tables Vol C Tables 4.2.6.8 and 6.1.1.4'
P P 0.1023 0.0942 'International Tables Vol C Tables 4.2.6.8 and 6.1.1.4'

loop_
_geom_angle_atom_site_label_1
_geom_angle_atom_site_label_2
_geom_angle_atom_site_label_3
_geom_angle
C1 P1 C31 116.61(17)
C1 P1 C11 99.73(16)
C31 P1 C11 105.88(16)
C1 P1 C6 100.64(16)
C31 P1 C6 112.13(16)
C11 P1 C6 121.75(16)
C4 O1 B1 126.5(3)
C2 C1 P1 113.9(3)
C2 C1 H1A 108.8
P1 C1 H1A 108.8
C2 C1 H1B 108.8
P1 C1 H1B 108.8
H1A C1 H1B 107.7
C3 C2 C1 119.4(3)
C3 C2 H2A 107.5
C1 C2 H2A 107.5
C3 C2 H2B 107.5
C1 C2 H2B 107.5
H2A C2 H2B 107.0
C2 C3 B1 117.9(3)
C2 C3 H3A 107.8
B1 C3 H3A 107.8
C2 C3 H3B 107.8
B1 C3 H3B 107.8
H3A C3 H3B 107.2
O1 C4 C5 127.8(3)
O1 C4 C71 114.1(3)
C5 C4 C71 118.1(3)
C6 C5 C4 161.0(4)
C5 C6 C7 120.7(3)
C5 C6 P1 116.1(3)
C7 C6 P1 122.1(3)
O2 C7 C81 121.6(3)
O2 C7 C6 119.0(3)
C81 C7 C6 119.2(3)
C16 C11 C12 120.0(3)
C16 C11 P1 124.3(3)
C12 C11 P1 115.4(3)
C13 C12 C11 117.4(4)
C13 C12 C17 114.7(4)
C11 C12 C17 127.8(4)
C14 C13 C12 123.8(4)
C14 C13 H13 118.1
C12 C13 H13 118.1
C14 C15 C16 122.6(4)
C14 C15 H15 118.7
C16 C15 H15 118.7
C15 C16 C11 118.3(4)
C15 C16 C23 115.7(3)
C11 C16 C23 126.0(3)
C12 C17 C18 111.5(3)
C12 C17 C19 110.7(4)
C18 C17 C19 109.7(3)
C12 C17 H17 108.3
C18 C17 H17 108.3
C19 C17 H17 108.3
C17 C18 H18A 109.5
C17 C18 H18B 109.5
H18A C18 H18B 109.5
C17 C18 H18C 109.5
H18A C18 H18C 109.5
H18B C18 H18C 109.5
C17 C19 H19A 109.5
C17 C19 H19B 109.5
H19A C19 H19B 109.5
C17 C19 H19C 109.5
H19A C19 H19C 109.5
H19B C19 H19C 109.5
C13 C14 C15 117.9(4)
C13 C14 C20 113.6(6)
C15 C14 C20 125.9(6)
C13 C14 C20A 126.8(5)
C15 C14 C20A 113.8(6)
C20 C14 C20A 30.6(5)
C22 C20 C21 107.6(10)
C22 C20 C14 114.0(9)
C21 C20 C14 106.3(9)
C22 C20 H20 109.6
C21 C20 H20 109.6
C14 C20 H20 109.6
C22A C20A C21A 109.2(9)
C22A C20A C14 113.7(7)
C21A C20A C14 104.5(8)
C22A C20A H20A 109.8
C21A C20A H20A 109.8
C14 C20A H20A 109.8
C20A C21A H21D 109.5
C20A C21A H21E 109.5
H21D C21A H21E 109.5
C20A C21A H21F 109.5
H21D C21A H21F 109.5
H21E C21A H21F 109.5
C20A C22A H22D 109.5
C20A C22A H22E 109.5
H22D C22A H22E 109.5
C20A C22A H22F 109.5
H22D C22A H22F 109.5
H22E C22A H22F 109.5
C16 C23 C25 111.9(3)
C16 C23 C24 112.6(3)
C25 C23 C24 109.7(3)
C16 C23 H23 107.4
C25 C23 H23 107.4
C24 C23 H23 107.4
C23 C24 H24A 109.5
C23 C24 H24B 109.5
H24A C24 H24B 109.5
C23 C24 H24C 109.5
H24A C24 H24C 109.5
H24B C24 H24C 109.5
C23 C25 H25A 109.5
C23 C25 H25B 109.5
H25A C25 H25B 109.5
C23 C25 H25C 109.5
H25A C25 H25C 109.5
H25B C25 H25C 109.5
C36 C31 C32 119.9(3)
C36 C31 P1 120.5(3)
C32 C31 P1 119.4(3)
C33 C32 C31 117.6(3)
C33 C32 C37 115.8(3)
C31 C32 C37 126.5(3)
C34 C33 C32 123.4(4)
C34 C33 H33 118.3
C32 C33 H33 118.3
C33 C34 C35 117.7(4)
C33 C34 C40 120.0(3)
C35 C34 C40 122.3(4)
C34 C35 C36 122.4(4)
C34 C35 H35 118.8
C36 C35 H35 118.8
C35 C36 C31 118.2(3)
C35 C36 C43 117.1(3)
C31 C36 C43 124.6(3)
C32 C37 C39 110.5(3)
C32 C37 C38 113.8(3)
C39 C37 C38 108.5(3)
C32 C37 H37 108.0
C39 C37 H37 108.0
C38 C37 H37 108.0
C37 C38 H38A 109.5
C37 C38 H38B 109.5
H38A C38 H38B 109.5
C37 C38 H38C 109.5
H38A C38 H38C 109.5
H38B C38 H38C 109.5
C37 C39 H39A 109.5
C37 C39 H39B 109.5
H39A C39 H39B 109.5
C37 C39 H39C 109.5
H39A C39 H39C 109.5
H39B C39 H39C 109.5
C41 C40 C34 111.9(4)
C41 C40 C42 112.2(4)
C34 C40 C42 111.6(4)
C41 C40 H40 106.9
C34 C40 H40 106.9
C42 C40 H40 106.9
C40 C41 H41A 109.5
C40 C41 H41B 109.5
H41A C41 H41B 109.5
C40 C41 H41C 109.5
H41A C41 H41C 109.5
H41B C41 H41C 109.5
C40 C42 H42A 109.5
C40 C42 H42B 109.5
H42A C42 H42B 109.5
C40 C42 H42C 109.5
H42A C42 H42C 109.5
H42B C42 H42C 109.5
C36 C43 C44 112.9(3)
C36 C43 C45 111.4(3)
C44 C43 C45 109.2(3)
C36 C43 H43 107.7
C44 C43 H43 107.7
C45 C43 H43 107.7
C43 C44 H44A 109.5
C43 C44 H44B 109.5
H44A C44 H44B 109.5
C43 C44 H44C 109.5
H44A C44 H44C 109.5
H44B C44 H44C 109.5
C43 C45 H45A 109.5
C43 C45 H45B 109.5
H45A C45 H45B 109.5
C43 C45 H45C 109.5
H45A C45 H45C 109.5
H45B C45 H45C 109.5
C52 C51 C56 112.1(4)
C52 C51 B1 128.5(4)
C56 C51 B1 119.2(4)
F52 C52 C53 114.7(4)
F52 C52 C51 120.2(4)
C53 C52 C51 125.1(4)
F53 C53 C52 121.1(4)
F53 C53 C54 119.1(4)
C52 C53 C54 119.8(4)
F54 C54 C55 121.1(5)
F54 C54 C53 120.6(5)
C55 C54 C53 118.3(4)
F55 C55 C56 120.8(4)
F55 C55 C54 119.5(4)
C56 C55 C54 119.6(4)
F56 C56 C55 116.0(4)
F56 C56 C51 118.9(4)
C55 C56 C51 125.0(4)
O1 B1 C3 116.5(3)
O1 B1 C61 110.7(10)
C3 B1 C61 106.2(15)
O1 B1 C51 102.6(3)
C3 B1 C51 115.3(3)
C61 B1 C51 105.1(10)
O1 B1 C61A 102.7(6)
C3 B1 C61A 105.7(10)
C61 B1 C61A 10.1(7)
C51 B1 C61A 113.6(7)
C66 C61 C62 113.6(12)
C66 C61 B1 121.3(11)
C62 C61 B1 124.0(12)
F62 C62 C61 119.7(12)
F62 C62 C63 116.9(12)
C61 C62 C63 123.1(12)
F63 C63 C64 120.8(11)
F63 C63 C62 119.1(11)
C64 C63 C62 119.5(11)
F64 C64 C65 121.2(12)
F64 C64 C63 119.3(12)
C65 C64 C63 119.4(11)
F65 C65 C64 120.9(12)
F65 C65 C66 120.8(14)
C64 C65 C66 118.3(13)
C61 C66 C65 125.2(14)
C61 C66 F66 120.7(13)
C65 C66 F66 114.1(14)
C66A C61A C62A 111.7(8)
C66A C61A B1 125.8(8)
C62A C61A B1 122.3(8)
F62A C62A C61A 118.9(8)
F62A C62A C63A 115.7(9)
C61A C62A C63A 125.3(9)
C64A C63A F63A 122.5(9)
C64A C63A C62A 118.3(9)
F63A C63A C62A 119.2(9)
F64A C64A C63A 118.4(9)
F64A C64A C65A 121.8(9)
C63A C64A C65A 119.8(8)
F65A C65A C64A 118.4(8)
F65A C65A C66A 122.5(10)
C64A C65A C66A 119.0(9)
C61A C66A F66A 121.5(9)
C61A C66A C65A 125.8(10)
F66A C66A C65A 112.6(10)
C76 C71 C72 118.8(3)
C76 C71 C4 120.6(3)
C72 C71 C4 120.6(3)
C73 C72 C71 120.2(4)
C73 C72 H72 119.9
C71 C72 H72 119.9
C74 C73 C72 120.1(4)
C74 C73 H73 120.0
C72 C73 H73 120.0
C73 C74 C75 120.6(4)
C73 C74 H74 119.7
C75 C74 H74 119.7
C76 C75 C74 119.5(4)
C76 C75 H75 120.2
C74 C75 H75 120.2
C75 C76 C71 120.9(4)
C75 C76 H76 119.6
C71 C76 H76 119.6
C86 C81 C82 118.7(4)
C86 C81 C7 122.9(3)
C82 C81 C7 118.3(3)
C83 C82 C81 120.1(4)
C83 C82 H82 120.0
C81 C82 H82 120.0
C84 C83 C82 120.6(4)
C84 C83 H83 119.7
C82 C83 H83 119.7
C83 C84 C85 119.6(4)
C83 C84 H84 120.2
C85 C84 H84 120.2
C84 C85 C86 120.7(4)
C84 C85 H85 119.7
C86 C85 H85 119.7
C85 C86 C81 120.3(4)
C85 C86 H86 119.9
C81 C86 H86 119.9

loop_
_geom_bond_atom_site_label_1
_geom_bond_atom_site_label_2
_geom_bond_distance
P1 C1 1.832(3)
P1 C31 1.840(4)
P1 C11 1.848(4)
P1 C6 1.853(4)
O1 C4 1.324(4)
O1 B1 1.520(5)
O2 C7 1.213(4)
C1 C2 1.547(5)
C1 H1A 0.9900
C1 H1B 0.9900
C2 C3 1.533(5)
C2 H2A 0.9900
C2 H2B 0.9900
C3 B1 1.633(5)
C3 H3A 0.9900
C3 H3B 0.9900
C4 C5 1.338(5)
C4 C71 1.483(5)
C5 C6 1.313(5)
C6 C7 1.500(5)
C7 C81 1.494(5)
C11 C16 1.408(5)
C11 C12 1.428(5)
C12 C13 1.386(5)
C12 C17 1.527(5)
C13 C14 1.369(6)
C13 H13 0.9500
C15 C14 1.374(6)
C15 C16 1.399(5)
C15 H15 0.9500
C16 C23 1.513(5)
C17 C18 1.537(5)
C17 C19 1.544(5)
C17 H17 1.0000
C18 H18A 0.9800
C18 H18B 0.9800
C18 H18C 0.9800
C19 H19A 0.9800
C19 H19B 0.9800
C19 H19C 0.9800
C14 C20 1.577(11)
C14 C20A 1.588(9)
C20 C22 1.539(12)
C20 C21 1.545(12)
C20 H20 1.0000
C21 H21A 0.9800
C21 H21B 0.9800
C21 H21C 0.9800
C22 H22A 0.9800
C22 H22B 0.9800
C22 H22C 0.9800
C20A C22A 1.507(11)
C20A C21A 1.526(11)
C20A H20A 1.0000
C21A H21D 0.9800
C21A H21E 0.9800
C21A H21F 0.9800
C22A H22D 0.9800
C22A H22E 0.9800
C22A H22F 0.9800
C23 C25 1.526(5)
C23 C24 1.531(5)
C23 H23 1.0000
C24 H24A 0.9800
C24 H24B 0.9800
C24 H24C 0.9800
C25 H25A 0.9800
C25 H25B 0.9800
C25 H25C 0.9800
C31 C36 1.416(5)
C31 C32 1.418(5)
C32 C33 1.397(5)
C32 C37 1.514(5)
C33 C34 1.374(5)
C33 H33 0.9500
C34 C35 1.390(5)
C34 C40 1.519(5)
C35 C36 1.395(5)
C35 H35 0.9500
C36 C43 1.520(5)
C37 C39 1.536(5)
C37 C38 1.537(5)
C37 H37 1.0000
C38 H38A 0.9800
C38 H38B 0.9800
C38 H38C 0.9800
C39 H39A 0.9800
C39 H39B 0.9800
C39 H39C 0.9800
C40 C41 1.506(6)
C40 C42 1.525(7)
C40 H40 1.0000
C41 H41A 0.9800
C41 H41B 0.9800
C41 H41C 0.9800
C42 H42A 0.9800
C42 H42B 0.9800
C42 H42C 0.9800
C43 C44 1.537(5)
C43 C45 1.537(5)
C43 H43 1.0000
C44 H44A 0.9800
C44 H44B 0.9800
C44 H44C 0.9800
C45 H45A 0.9800
C45 H45B 0.9800
C45 H45C 0.9800
C51 C52 1.382(5)
C51 C56 1.397(5)
C51 B1 1.657(6)
F52 C52 1.362(4)
C52 C53 1.372(6)
F53 C53 1.352(5)
C53 C54 1.375(6)
F54 C54 1.343(5)
C54 C55 1.373(6)
F55 C55 1.347(5)
C55 C56 1.370(6)
F56 C56 1.351(4)
B1 C61 1.645(12)
B1 C61A 1.684(9)
C61 C66 1.362(14)
C61 C62 1.367(12)
C62 F62 1.353(13)
C62 C63 1.371(11)
C63 F63 1.353(12)
C63 C64 1.364(11)
C64 F64 1.346(12)
C64 C65 1.354(12)
C65 F65 1.338(13)
C65 C66 1.372(12)
C66 F66 1.382(13)
C61A C66A 1.368(11)
C61A C62A 1.389(10)
C62A F62A 1.375(10)
C62A C63A 1.393(10)
C63A C64A 1.358(10)
C63A F63A 1.364(10)
C64A F64A 1.352(9)
C64A C65A 1.360(10)
C65A F65A 1.329(11)
C65A C66A 1.378(9)
C66A F66A 1.368(11)
C71 C76 1.390(5)
C71 C72 1.399(5)
C72 C73 1.384(5)
C72 H72 0.9500
C73 C74 1.377(5)
C73 H73 0.9500
C74 C75 1.383(5)
C74 H74 0.9500
C75 C76 1.382(5)
C75 H75 0.9500
C76 H76 0.9500
C81 C86 1.387(5)
C81 C82 1.392(5)
C82 C83 1.385(6)
C82 H82 0.9500
C83 C84 1.369(6)
C83 H83 0.9500
C84 C85 1.373(6)
C84 H84 0.9500
C85 C86 1.380(5)
C85 H85 0.9500
C86 H86 0.9500

loop_
_geom_torsion_atom_site_label_1
_geom_torsion_atom_site_label_2
_geom_torsion_atom_site_label_3
_geom_torsion_atom_site_label_4
_geom_torsion
C31 P1 C1 C2 160.0(2)
C11 P1 C1 C2 46.7(3)
C6 P1 C1 C2 -78.5(3)
P1 C1 C2 C3 69.5(4)
C1 C2 C3 B1 72.8(4)
B1 O1 C4 C5 -5.5(6)
B1 O1 C4 C71 176.0(3)
O1 C4 C5 C6 102.0(11)
C71 C4 C5 C6 -79.6(11)
C4 C5 C6 C7 146.5(10)
C4 C5 C6 P1 -21.7(12)
C1 P1 C6 C5 -14.5(3)
C31 P1 C6 C5 110.2(3)
C11 P1 C6 C5 -123.1(3)
C1 P1 C6 C7 177.5(3)
C31 P1 C6 C7 -57.8(3)
C11 P1 C6 C7 69.0(3)
C5 C6 C7 O2 -138.2(4)
P1 C6 C7 O2 29.2(5)
C5 C6 C7 C81 37.4(5)
P1 C6 C7 C81 -155.1(3)
C1 P1 C11 C16 -111.0(3)
C31 P1 C11 C16 127.6(3)
C6 P1 C11 C16 -1.9(4)
C1 P1 C11 C12 62.0(3)
C31 P1 C11 C12 -59.4(3)
C6 P1 C11 C12 171.1(2)
C16 C11 C12 C13 -1.0(5)
P1 C11 C12 C13 -174.4(3)
C16 C11 C12 C17 177.9(3)
P1 C11 C12 C17 4.6(5)
C11 C12 C13 C14 0.3(6)
C17 C12 C13 C14 -178.8(4)
C14 C15 C16 C11 -2.0(6)
C14 C15 C16 C23 176.8(4)
C12 C11 C16 C15 1.9(5)
P1 C11 C16 C15 174.5(3)
C12 C11 C16 C23 -176.7(3)
P1 C11 C16 C23 -4.1(5)
C13 C12 C17 C18 -59.4(5)
C11 C12 C17 C18 121.6(4)
C13 C12 C17 C19 63.0(5)
C11 C12 C17 C19 -116.0(4)
C12 C13 C14 C15 -0.3(7)
C12 C13 C14 C20 162.5(6)
C12 C13 C14 C20A -165.4(6)
C16 C15 C14 C13 1.2(7)
C16 C15 C14 C20 -159.2(7)
C16 C15 C14 C20A 168.1(5)
C13 C14 C20 C22 -54.4(11)
C15 C14 C20 C22 106.8(10)
C20A C14 C20 C22 -177.5(19)
C13 C14 C20 C21 64.0(10)
C15 C14 C20 C21 -134.8(8)
C20A C14 C20 C21 -59.1(12)
C13 C14 C20A C22A 62.5(11)
C15 C14 C20A C22A -103.0(9)
C20 C14 C20A C22A 136.1(17)
C13 C14 C20A C21A -56.4(10)
C15 C14 C20A C21A 138.0(8)
C20 C14 C20A C21A 17.1(12)
C15 C16 C23 C25 -52.9(4)
C11 C16 C23 C25 125.7(4)
C15 C16 C23 C24 71.3(4)
C11 C16 C23 C24 -110.1(4)
C1 P1 C31 C36 27.4(4)
C11 P1 C31 C36 137.2(3)
C6 P1 C31 C36 -87.8(3)
C1 P1 C31 C32 -146.6(3)
C11 P1 C31 C32 -36.7(3)
C6 P1 C31 C32 98.2(3)
C36 C31 C32 C33 -8.3(5)
P1 C31 C32 C33 165.7(3)
C36 C31 C32 C37 167.0(4)
P1 C31 C32 C37 -19.0(5)
C31 C32 C33 C34 0.5(6)
C37 C32 C33 C34 -175.3(4)
C32 C33 C34 C35 5.6(6)
C32 C33 C34 C40 -177.1(4)
C33 C34 C35 C36 -4.1(6)
C40 C34 C35 C36 178.7(4)
C34 C35 C36 C31 -3.5(6)
C34 C35 C36 C43 173.7(4)
C32 C31 C36 C35 9.8(5)
P1 C31 C36 C35 -164.2(3)
C32 C31 C36 C43 -167.2(3)
P1 C31 C36 C43 18.9(5)
C33 C32 C37 C39 58.3(4)
C31 C32 C37 C39 -117.1(4)
C33 C32 C37 C38 -64.0(4)
C31 C32 C37 C38 120.5(4)
C33 C34 C40 C41 124.4(4)
C35 C34 C40 C41 -58.4(6)
C33 C34 C40 C42 -109.0(5)
C35 C34 C40 C42 68.2(6)
C35 C36 C43 C44 70.3(5)
C31 C36 C43 C44 -112.7(4)
C35 C36 C43 C45 -52.9(5)
C31 C36 C43 C45 124.1(4)
C56 C51 C52 F52 177.9(3)
B1 C51 C52 F52 -8.1(6)
C56 C51 C52 C53 -2.3(6)
B1 C51 C52 C53 171.6(4)
F52 C52 C53 F53 0.9(6)
C51 C52 C53 F53 -178.8(4)
F52 C52 C53 C54 179.9(4)
C51 C52 C53 C54 0.2(7)
F53 C53 C54 F54 0.1(7)
C52 C53 C54 F54 -178.9(4)
F53 C53 C54 C55 -179.2(4)
C52 C53 C54 C55 1.7(7)
F54 C54 C55 F55 1.2(6)
C53 C54 C55 F55 -179.5(4)
F54 C54 C55 C56 179.4(4)
C53 C54 C55 C56 -1.3(6)
F55 C55 C56 F56 -3.2(6)
C54 C55 C56 F56 178.6(4)
F55 C55 C56 C51 177.1(4)
C54 C55 C56 C51 -1.1(6)
C52 C51 C56 F56 -176.9(3)
B1 C51 C56 F56 8.5(5)
C52 C51 C56 C55 2.8(6)
B1 C51 C56 C55 -171.8(4)
C4 O1 B1 C3 -26.7(5)
C4 O1 B1 C61 -148.1(14)
C4 O1 B1 C51 100.2(4)
C4 O1 B1 C61A -141.7(9)
C2 C3 B1 O1 -61.0(5)
C2 C3 B1 C61 62.7(7)
C2 C3 B1 C51 178.6(3)
C2 C3 B1 C61A 52.2(6)
C52 C51 B1 O1 -121.4(4)
C56 C51 B1 O1 52.2(4)
C52 C51 B1 C3 6.3(6)
C56 C51 B1 C3 179.9(3)
C52 C51 B1 C61 122.8(14)
C56 C51 B1 C61 -63.6(14)
C52 C51 B1 C61A 128.5(9)
C56 C51 B1 C61A -57.9(9)
O1 B1 C61 C66 38(4)
C3 B1 C61 C66 -90(4)
C51 B1 C61 C66 148(3)
C61A B1 C61 C66 -1(11)
O1 B1 C61 C62 -155(3)
C3 B1 C61 C62 78(3)
C51 B1 C61 C62 -45(4)
C61A B1 C61 C62 166(17)
C66 C61 C62 F62 175(3)
B1 C61 C62 F62 7(5)
C66 C61 C62 C63 -11(5)
B1 C61 C62 C63 -179(2)
F62 C62 C63 F63 -3(3)
C61 C62 C63 F63 -178(3)
F62 C62 C63 C64 -174.1(19)
C61 C62 C63 C64 11(4)
F63 C63 C64 F64 6(3)
C62 C63 C64 F64 176.9(18)
F63 C63 C64 C65 -175.9(19)
C62 C63 C64 C65 -5(3)
F64 C64 C65 F65 -1(3)
C63 C64 C65 F65 -179(2)
F64 C64 C65 C66 178(2)
C63 C64 C65 C66 0(4)
C62 C61 C66 C65 5(6)
B1 C61 C66 C65 174(3)
C62 C61 C66 F66 -175(3)
B1 C61 C66 F66 -6(5)
F65 C65 C66 C61 179(3)
C64 C65 C66 C61 0(5)
F65 C65 C66 F66 -1(4)
C64 C65 C66 F66 180(2)
O1 B1 C61A C66A 39(2)
C3 B1 C61A C66A -84(2)
C61 B1 C61A C66A -178(16)
C51 B1 C61A C66A 149(2)
O1 B1 C61A C62A -146.0(18)
C3 B1 C61A C62A 91(2)
C61 B1 C61A C62A -3(12)
C51 B1 C61A C62A -36(2)
C66A C61A C62A F62A 179.2(16)
B1 C61A C62A F62A 4(3)
C66A C61A C62A C63A 2(3)
B1 C61A C62A C63A -173.3(14)
F62A C62A C63A C64A -178.4(12)
C61A C62A C63A C64A -1(2)
F62A C62A C63A F63A 2.8(18)
C61A C62A C63A F63A 179.8(17)
F63A C63A C64A F64A -1(2)
C62A C63A C64A F64A -179.5(11)
F63A C63A C64A C65A 179.9(12)
C62A C63A C64A C65A 1(2)
F64A C64A C65A F65A -3(2)
C63A C64A C65A F65A 176.5(12)
F64A C64A C65A C66A 178.7(14)
C63A C64A C65A C66A -2(2)
C62A C61A C66A F66A -179.0(18)
B1 C61A C66A F66A -3(3)
C62A C61A C66A C65A -3(3)
B1 C61A C66A C65A 172.2(17)
F65A C65A C66A C61A -175.2(19)
C64A C65A C66A C61A 3(3)
F65A C65A C66A F66A 1(2)
C64A C65A C66A F66A 179.3(15)
O1 C4 C71 C76 152.6(3)
C5 C4 C71 C76 -26.1(5)
O1 C4 C71 C72 -25.0(5)
C5 C4 C71 C72 156.3(3)
C76 C71 C72 C73 0.2(5)
C4 C71 C72 C73 177.8(3)
C71 C72 C73 C74 -0.4(6)
C72 C73 C74 C75 0.6(6)
C73 C74 C75 C76 -0.5(6)
C74 C75 C76 C71 0.3(6)
C72 C71 C76 C75 -0.2(5)
C4 C71 C76 C75 -177.8(3)
O2 C7 C81 C86 -157.9(4)
C6 C7 C81 C86 26.6(5)
O2 C7 C81 C82 19.0(5)
C6 C7 C81 C82 -156.5(3)
C86 C81 C82 C83 -2.2(6)
C7 C81 C82 C83 -179.3(4)
C81 C82 C83 C84 2.4(7)
C82 C83 C84 C85 -0.7(7)
C83 C84 C85 C86 -1.2(7)
C84 C85 C86 C81 1.4(6)
C82 C81 C86 C85 0.4(6)
C7 C81 C86 C85 177.3(3)
